data_7206899
loop_
_publ_author_name
'Goswami, Arijit'
'Sengupta, Satirtha'
'Mondal, Raju'

_publ_section_title
;
 Construction of helical networks by using multiple V-shaped mixed ligand
 systems
;
_journal_issue 2
_journal_name_full CrystEngComm
_journal_page_first 561
_journal_paper_doi 10.1039/c1ce05380a
_journal_volume 14
_journal_year 2012
_chemical_formula_sum 'C54 H67 Cu2 N9 O15'
_chemical_formula_weight 1209.25
_chemical_name_systematic
;
?
;
_space_group_IT_number 2
_symmetry_cell_setting triclinic
_symmetry_space_group_name_Hall '-P 1'
_symmetry_space_group_name_H-M 'P -1'
_atom_sites_solution_hydrogens geom
_atom_sites_solution_primary direct
_atom_sites_solution_secondary difmap
_audit_creation_method SHELXL-97
_cell_angle_alpha 104.822(2)
_cell_angle_beta 98.409(2)
_cell_angle_gamma 113.3670(10)
_cell_formula_units_Z 2
_cell_length_a 12.8829(5)
_cell_length_b 14.1565(6)
_cell_length_c 18.6819(7)
_cell_measurement_reflns_used 1452
_cell_measurement_temperature 120(2)
_cell_measurement_theta_max 26.12
_cell_measurement_theta_min 2.34
_cell_volume 2903.5(2)
_computing_cell_refinement 'Bruker APEX-2'
_computing_data_collection 'Bruker APEX-2'
_computing_data_reduction 'Bruker SHELXTL'
_computing_molecular_graphics 'Bruker SHELXTL'
_computing_publication_material 'Bruker SHELXTL'
_computing_structure_refinement 'SHELXL-97 (Sheldrick, 1997)'
_computing_structure_solution 'SHELXS-97 (Sheldrick, 1990)'
_diffrn_ambient_temperature 120(2)
_diffrn_detector_area_resol_mean 8
_diffrn_measured_fraction_theta_full 0.997
_diffrn_measured_fraction_theta_max 0.997
_diffrn_measurement_device_type 'Bruker APEX-2 CCD area detector'
_diffrn_measurement_method '/w scans'
_diffrn_radiation_monochromator graphite
_diffrn_radiation_source 'fine-focus sealed tube'
_diffrn_radiation_type MoK\a
_diffrn_radiation_wavelength 0.71073
_diffrn_reflns_av_R_equivalents 0.1247
_diffrn_reflns_av_sigmaI/netI 0.1094
_diffrn_reflns_limit_h_max 15
_diffrn_reflns_limit_h_min -15
_diffrn_reflns_limit_k_max 16
_diffrn_reflns_limit_k_min -16
_diffrn_reflns_limit_l_max 21
_diffrn_reflns_limit_l_min -20
_diffrn_reflns_number 38600
_diffrn_reflns_theta_full 24.51
_diffrn_reflns_theta_max 24.51
_diffrn_reflns_theta_min 1.17
_diffrn_standards_decay_% 0
_exptl_absorpt_coefficient_mu 0.805
_exptl_absorpt_correction_T_max 1.0000
_exptl_absorpt_correction_T_min 0.790354
_exptl_absorpt_correction_type multi-scan
_exptl_absorpt_process_details 'SADABS v.2.03 (Bruker, 2001), R(int)=0.0639 before correction'
_exptl_crystal_colour Green
_exptl_crystal_density_diffrn 1.383
_exptl_crystal_density_meas ?
_exptl_crystal_density_method 'not measured'
_exptl_crystal_description Block
_exptl_crystal_F_000 1264
_exptl_crystal_size_max 0.28
_exptl_crystal_size_mid 0.24
_exptl_crystal_size_min 0.20
_refine_diff_density_max 0.809
_refine_diff_density_min -0.468
_refine_diff_density_rms 0.092
_refine_ls_extinction_method none
_refine_ls_goodness_of_fit_ref 1.042
_refine_ls_hydrogen_treatment constr
_refine_ls_matrix_type full
_refine_ls_number_parameters 731
_refine_ls_number_reflns 9655
_refine_ls_number_restraints 4
_refine_ls_restrained_S_all 1.042
_refine_ls_R_factor_all 0.1077
_refine_ls_R_factor_gt 0.0579
_refine_ls_shift/su_max 0.001
_refine_ls_shift/su_mean 0.000
_refine_ls_structure_factor_coef Fsqd
_refine_ls_weighting_details 'calc w=1/[\s^2^(Fo^2^)+(0.0529P)^2^+0.0000P] where P=(Fo^2^+2Fc^2^)/3'
_refine_ls_weighting_scheme calc
_refine_ls_wR_factor_gt 0.1210
_refine_ls_wR_factor_ref 0.1421
_reflns_number_gt 5945
_reflns_number_total 9655
_reflns_threshold_expression I>2\s(I)
_cod_data_source_file c1ce05380a.txt
_cod_data_source_block 10ag007_0m
_cod_depositor_comments
;
The following automatic conversions were performed:

'_symmetry_cell_setting' value 'Triclinic' changed to 'triclinic'
according to /home/saulius/struct/CIF-dictionaries/cif_core.dic
dictionary named 'cif_core.dic' version 2.4.1 from 2010-06-29.

Automatic conversion script
Id: cif_fix_values 1715 2011-07-08 13:25:40Z adriana 

The following automatic conversions were performed:

'_exptl_crystal_density_meas' value 'not measured' was changed to '?'
- the value is perceived as not measured.

Automatic conversion script
Id: cif_fix_values 3008 2015-01-20 13:52:24Z robertas 
;
_cod_original_sg_symbol_H-M P-1
_cod_database_code 7206899

loop_
_symmetry_equiv_pos_as_xyz
'x, y, z'
'-x, -y, -z'

loop_
_atom_site_label
_atom_site_type_symbol
_atom_site_fract_x
_atom_site_fract_y
_atom_site_fract_z
_atom_site_U_iso_or_equiv
_atom_site_adp_type
_atom_site_occupancy
_atom_site_symmetry_multiplicity
_atom_site_calc_flag
_atom_site_refinement_flags
_atom_site_disorder_assembly
_atom_site_disorder_group
Cu1 Cu 0.05740(5) 0.11010(4) 0.03205(3) 0.01922(17) Uani 1 1 d . . .
O1 O -0.4571(3) 0.3578(3) 0.45245(18) 0.0290(8) Uani 1 1 d . . .
N1 N 0.1482(3) 0.2869(3) 0.0733(2) 0.0227(9) Uani 1 1 d . . .
C1 C 0.1422(4) 0.3632(4) 0.1296(3) 0.0224(11) Uani 1 1 d . . .
O1SA O 0.9754(3) 0.6258(3) 0.1255(2) 0.0434(10) Uani 1 1 d . . .
N1SA N 1.1068(4) 0.6961(4) 0.0612(3) 0.0439(13) Uani 1 1 d . . .
C1SA C 1.1315(6) 0.6905(6) -0.0132(4) 0.075(2) Uani 1 1 d . . .
H1SG H 1.0668 0.6260 -0.0538 0.113 Uiso 1 1 calc R . .
H1SH H 1.2050 0.6848 -0.0119 0.113 Uiso 1 1 calc R . .
H1SI H 1.1391 0.7568 -0.0238 0.113 Uiso 1 1 calc R . .
O1SB O 0.3154(3) 0.2864(3) -0.0880(2) 0.0426(10) Uani 1 1 d . . .
N1SB N 0.2956(4) 0.1487(4) -0.1924(2) 0.0340(11) Uani 1 1 d . . .
C1SB C 0.4002(6) 0.2130(5) -0.2108(4) 0.0606(19) Uani 1 1 d . . .
H1SD H 0.4285 0.2909 -0.1819 0.091 Uiso 1 1 calc R . .
H1SE H 0.3817 0.2005 -0.2662 0.091 Uiso 1 1 calc R . .
H1SF H 0.4614 0.1911 -0.1968 0.091 Uiso 1 1 calc R . .
O1S O 0.8038(5) 0.3573(4) 0.1853(3) 0.0900(18) Uani 1 1 d . A 1
N1S N 0.7323(7) 0.4803(5) 0.2151(5) 0.119(3) Uani 1 1 d . A 1
C1S C 0.7281(7) 0.5777(5) 0.2088(5) 0.084(3) Uani 1 1 d . A 1
H1SC H 0.7849 0.6105 0.1819 0.127 Uiso 1 1 calc R A 1
H1SB H 0.7479 0.6303 0.2605 0.127 Uiso 1 1 calc R A 1
H1SA H 0.6487 0.5590 0.1797 0.127 Uiso 1 1 calc R A 1
O1SC O 0.7805(6) 0.2872(6) 0.4816(4) 0.0349(18) Uiso 0.50 1 d P B 2
N1SC N 0.8469(10) 0.3325(8) 0.3820(6) 0.041(3) Uiso 0.50 1 d P B 2
C1SC C 0.9042(15) 0.3105(14) 0.3271(10) 0.091(5) Uiso 0.50 1 d P B 2
H1SL H 0.8994 0.2375 0.3188 0.137 Uiso 0.50 1 calc PR B 2
H1SK H 0.9870 0.3656 0.3454 0.137 Uiso 0.50 1 calc PR B 2
H1SJ H 0.8666 0.3130 0.2786 0.137 Uiso 0.50 1 calc PR B 2
O1SE O -0.6789(9) -0.0590(9) 0.5936(6) 0.042(3) Uiso 0.40 1 d P C 2
N1SE N -0.6050(13) 0.0467(12) 0.5086(9) 0.067(4) Uiso 0.40 1 d P C 2
C1SE C -0.5152(18) 0.1598(16) 0.5392(13) 0.068(6) Uiso 0.40 1 d P C 2
H1SP H -0.4753 0.1779 0.5932 0.103 Uiso 0.40 1 calc PR C 2
H1SQ H -0.5518 0.2080 0.5359 0.103 Uiso 0.40 1 calc PR C 2
H1SR H -0.4577 0.1701 0.5092 0.103 Uiso 0.40 1 calc PR C 2
O1SF O -0.6647(9) -0.0037(10) 0.6138(7) 0.100(4) Uiso 0.60 1 d P D 3
N1SF N -0.5538(6) 0.0855(6) 0.5633(4) 0.0272(17) Uiso 0.60 1 d P D 3
C1SF C -0.4521(9) 0.1180(8) 0.6232(6) 0.051(3) Uiso 0.60 1 d P D 3
H1SU H -0.4741 0.0790 0.6592 0.077 Uiso 0.60 1 calc PR D 3
H1ST H -0.4171 0.1972 0.6507 0.077 Uiso 0.60 1 calc PR D 3
H1SS H -0.3948 0.1003 0.6011 0.077 Uiso 0.60 1 calc PR D 3
O1SD O 0.8698(7) 0.4260(7) 0.5010(5) 0.052(2) Uiso 0.50 1 d P E 3
N1SD N 0.8976(10) 0.3399(8) 0.3925(6) 0.033(3) Uiso 0.50 1 d P E 3
C1SD C 0.9877(10) 0.4358(9) 0.3843(7) 0.043(3) Uiso 0.50 1 d P E 3
H1SO H 0.9907 0.5024 0.4188 0.065 Uiso 0.50 1 calc PR E 3
H1SN H 0.9687 0.4331 0.3309 0.065 Uiso 0.50 1 calc PR E 3
H1SM H 1.0644 0.4363 0.3978 0.065 Uiso 0.50 1 calc PR E 3
O1A O 0.4129(3) 0.3854(3) -0.44596(19) 0.0297(8) Uani 1 1 d . . .
Cu2 Cu -0.42987(5) 0.47693(5) 0.54555(3) 0.02202(17) Uani 1 1 d . . .
N2 N 0.2176(3) 0.3426(3) 0.0352(2) 0.0249(10) Uani 1 1 d . . .
H2A H 0.2351 0.3112 -0.0052 0.030 Uiso 1 1 calc R . .
C2 C 0.2085(4) 0.4676(4) 0.1268(3) 0.0218(11) Uani 1 1 d . . .
C2SA C 1.1912(5) 0.7879(5) 0.1279(4) 0.059(2) Uani 1 1 d . . .
H2SD H 1.1661 0.7809 0.1741 0.089 Uiso 1 1 calc R . .
H2SE H 1.1963 0.8562 0.1217 0.089 Uiso 1 1 calc R . .
H2SF H 1.2686 0.7891 0.1332 0.089 Uiso 1 1 calc R . .
C2SB C 0.2324(5) 0.0316(4) -0.2375(3) 0.0399(15) Uani 1 1 d . . .
H2SG H 0.1574 -0.0008 -0.2253 0.060 Uiso 1 1 calc R . .
H2SH H 0.2802 -0.0043 -0.2249 0.060 Uiso 1 1 calc R . .
H2SI H 0.2171 0.0214 -0.2926 0.060 Uiso 1 1 calc R . .
C2S C 0.6570(13) 0.4252(9) 0.2563(10) 0.370(17) Uani 1 1 d . A 1
H2SC H 0.6694 0.3623 0.2595 0.555 Uiso 1 1 calc RD A 1
H2SB H 0.5746 0.3997 0.2290 0.555 Uiso 1 1 calc R A 1
H2SA H 0.6756 0.4761 0.3084 0.555 Uiso 1 1 calc RD A 1
C2SC C 0.8307(12) 0.4288(11) 0.4016(8) 0.072(4) Uiso 0.50 1 d P B 2
H2SL H 0.7497 0.4092 0.4040 0.109 Uiso 0.50 1 calc PRD B 2
H2SK H 0.8458 0.4631 0.3623 0.109 Uiso 0.50 1 calc PRD B 2
H2SJ H 0.8855 0.4804 0.4519 0.109 Uiso 0.50 1 calc PR B 2
C2SE C -0.6361(18) -0.0031(16) 0.4210(11) 0.086(6) Uiso 0.40 1 d P C 2
H2SP H -0.6965 -0.0796 0.4036 0.129 Uiso 0.40 1 calc PR C 2
H2SQ H -0.5656 -0.0004 0.4058 0.129 Uiso 0.40 1 calc PR C 2
H2SR H -0.6662 0.0385 0.3972 0.129 Uiso 0.40 1 calc PR C 2
C2SF C -0.5440(11) 0.1388(10) 0.5037(7) 0.052(3) Uiso 0.60 1 d P D 3
H2SU H -0.6198 0.1032 0.4643 0.078 Uiso 0.60 1 calc PR D 3
H2ST H -0.4835 0.1316 0.4796 0.078 Uiso 0.60 1 calc PR D 3
H2SS H -0.5221 0.2166 0.5280 0.078 Uiso 0.60 1 calc PR D 3
C2SD C 0.8585(11) 0.2353(9) 0.3318(7) 0.042(3) Uiso 0.50 1 d P E 3
H2SO H 0.7973 0.1773 0.3429 0.062 Uiso 0.50 1 calc PR E 3
H2SN H 0.9253 0.2190 0.3293 0.062 Uiso 0.50 1 calc PR E 3
H2SM H 0.8266 0.2391 0.2823 0.062 Uiso 0.50 1 calc PR E 3
O2A O 0.2936(3) 0.4249(3) -0.52013(19) 0.0292(8) Uani 1 1 d . . .
O2 O -0.5804(3) 0.3924(3) 0.37783(18) 0.0294(8) Uani 1 1 d . . .
O3 O -0.0984(3) 0.0905(3) 0.04404(19) 0.0270(8) Uani 1 1 d . . .
O3A O 0.0073(3) 0.0964(3) -0.07659(18) 0.0265(8) Uani 1 1 d . . .
C3 C 0.2562(4) 0.4513(4) 0.0663(3) 0.0228(11) Uani 1 1 d . . .
C3SA C 1.0072(5) 0.6267(5) 0.0663(4) 0.0366(14) Uani 1 1 d . . .
H3SA H 0.9534 0.5711 0.0195 0.042(17) Uiso 1 1 calc R . .
C3SB C 0.2631(5) 0.1895(5) -0.1313(3) 0.0379(14) Uani 1 1 d . . .
H3SB H 0.1961 0.1412 -0.1208 0.427 Uiso 1 1 calc R . .
C3S C 0.7973(6) 0.4411(5) 0.1829(4) 0.0591(19) Uani 1 1 d . A 1
H3S H 0.8432 0.4806 0.1552 0.09(2) Uiso 1 1 calc R A 1
C3SC C 0.8200(11) 0.2714(11) 0.4274(7) 0.052(3) Uiso 0.50 1 d P B 2
H3SC H 0.8337 0.2087 0.4154 0.062 Uiso 0.50 1 calc PR B 2
C3SE C -0.6632(12) -0.0174(12) 0.5420(8) 0.019(3) Uiso 0.40 1 d P C 2
H3SE H -0.7393 -0.0561 0.5063 0.022 Uiso 0.40 1 calc PR C 2
C3SF C -0.6599(12) 0.0167(10) 0.5635(8) 0.052(4) Uiso 0.60 1 d P D 3
H3SF H -0.7272 -0.0123 0.5209 0.062 Uiso 0.60 1 calc PR D 3
C3SD C 0.8440(10) 0.3499(10) 0.4500(7) 0.036(3) Uiso 0.50 1 d P E 3
H3SD H 0.7775 0.2857 0.4466 0.043 Uiso 0.50 1 calc PR E 3
N3 N 0.3416(4) 0.5692(3) 0.3737(2) 0.0266(10) Uani 1 1 d . . .
O4 O -0.1956(3) -0.0933(3) -0.01066(18) 0.0236(8) Uani 1 1 d . . .
O4A O -0.0896(3) -0.0879(3) -0.13162(17) 0.0249(8) Uani 1 1 d . . .
C4 C 0.3438(4) 0.5614(4) 0.3015(3) 0.0210(11) Uani 1 1 d . . .
N4 N 0.2557(4) 0.5995(4) 0.3839(2) 0.0390(12) Uani 1 1 d . . .
H4A H 0.2354 0.6106 0.4271 0.047 Uiso 1 1 calc R . .
O5 O -0.5792(3) -0.0051(3) 0.12923(19) 0.0301(9) Uani 1 1 d . . .
O5A O -0.0783(3) 0.0571(3) -0.42677(19) 0.0381(10) Uani 1 1 d . . .
C5 C 0.2585(4) 0.5856(4) 0.2654(3) 0.0242(12) Uani 1 1 d . . .
C6 C 0.2050(5) 0.6109(4) 0.3202(3) 0.0359(14) Uani 1 1 d . . .
C7 C 0.2273(5) 0.5759(4) 0.1824(3) 0.0264(12) Uani 1 1 d . . .
H7A H 0.2912 0.6365 0.1743 0.040 Uiso 1 1 calc R . .
H7B H 0.1546 0.5841 0.1706 0.040 Uiso 1 1 calc R . .
C8 C 0.0725(5) 0.3299(4) 0.1841(3) 0.0301(13) Uani 1 1 d . . .
H8A H 0.0290 0.2498 0.1664 0.045 Uiso 1 1 calc R . .
H8B H 0.0168 0.3611 0.1857 0.045 Uiso 1 1 calc R . .
H8C H 0.1259 0.3571 0.2358 0.045 Uiso 1 1 calc R . .
C9 C 0.3341(5) 0.5295(4) 0.0334(3) 0.0358(14) Uani 1 1 d . . .
H9A H 0.4018 0.5154 0.0287 0.054 Uiso 1 1 calc R . .
H9B H 0.3618 0.6050 0.0677 0.054 Uiso 1 1 calc R . .
H9C H 0.2894 0.5191 -0.0175 0.054 Uiso 1 1 calc R . .
C10 C 0.4284(4) 0.5303(4) 0.2675(3) 0.0312(13) Uani 1 1 d . . .
H10A H 0.4961 0.5471 0.3089 0.047 Uiso 1 1 calc R . .
H10B H 0.4554 0.5717 0.2335 0.047 Uiso 1 1 calc R . .
H10C H 0.3894 0.4516 0.2377 0.047 Uiso 1 1 calc R . .
C11 C 0.1107(6) 0.6470(6) 0.3189(3) 0.067(2) Uani 1 1 d . . .
H11A H 0.0624 0.6184 0.3515 0.100 Uiso 1 1 calc R . .
H11B H 0.0610 0.6191 0.2659 0.100 Uiso 1 1 calc R . .
H11C H 0.1467 0.7273 0.3384 0.100 Uiso 1 1 calc R . .
C12 C -0.5422(4) 0.2450(4) 0.3210(3) 0.0203(11) Uani 1 1 d . . .
C12A C 0.2100(4) 0.2925(4) -0.4618(3) 0.0238(12) Uani 1 1 d . . .
C13 C -0.4805(4) 0.1853(4) 0.3283(3) 0.0237(12) Uani 1 1 d . . .
H13B H -0.4303 0.2017 0.3771 0.028 Uiso 1 1 calc R . .
C13A C 0.2252(5) 0.2257(4) -0.4226(3) 0.0330(13) Uani 1 1 d . . .
H14A H 0.3021 0.2339 -0.4041 0.040 Uiso 1 1 calc R . .
C14 C -0.4917(4) 0.1018(4) 0.2647(3) 0.0267(12) Uani 1 1 d . . .
H14B H -0.4496 0.0608 0.2698 0.032 Uiso 1 1 calc R . .
C14A C 0.1314(5) 0.1479(5) -0.4101(3) 0.0382(14) Uani 1 1 d . . .
H14C H 0.1430 0.1024 -0.3835 0.046 Uiso 1 1 calc R . .
C15 C -0.5644(4) 0.0789(4) 0.1943(3) 0.0240(12) Uani 1 1 d . . .
C15A C 0.0204(5) 0.1369(4) -0.4365(3) 0.0309(13) Uani 1 1 d . . .
C16 C -0.6278(4) 0.1376(4) 0.1862(3) 0.0287(12) Uani 1 1 d . . .
H16B H -0.6780 0.1213 0.1374 0.034 Uiso 1 1 calc R . .
C16A C 0.0020(5) 0.2007(4) -0.4759(3) 0.0360(14) Uani 1 1 d . . .
H16A H -0.0752 0.1921 -0.4939 0.043 Uiso 1 1 calc R . .
C17 C -0.6166(4) 0.2199(4) 0.2501(3) 0.0255(12) Uani 1 1 d . . .
H17B H -0.6602 0.2596 0.2453 0.031 Uiso 1 1 calc R . .
C17A C 0.0969(5) 0.2779(4) -0.4893(3) 0.0361(14) Uani 1 1 d . . .
H17A H 0.0842 0.3213 -0.5175 0.043 Uiso 1 1 calc R . .
C18 C -0.2919(4) 0.0006(4) 0.0505(3) 0.0237(12) Uani 1 1 d . . .
C18A C -0.0597(4) 0.0200(4) -0.2120(3) 0.0249(12) Uani 1 1 d . . .
C19 C -0.2861(4) 0.0976(4) 0.0979(3) 0.0207(11) Uani 1 1 d . . .
H19B H -0.2161 0.1643 0.1117 0.025 Uiso 1 1 calc R . .
C19A C -0.1123(4) -0.0713(4) -0.2796(3) 0.0289(12) Uani 1 1 d . . .
H19A H -0.1455 -0.1429 -0.2768 0.035 Uiso 1 1 calc R . .
C20 C -0.3794(4) 0.0985(4) 0.1250(3) 0.0243(12) Uani 1 1 d . . .
H20B H -0.3739 0.1652 0.1571 0.029 Uiso 1 1 calc R . .
C20A C -0.1165(4) -0.0580(4) -0.3508(3) 0.0303(13) Uani 1 1 d . . .
H20A H -0.1519 -0.1202 -0.3969 0.036 Uiso 1 1 calc R . .
C21 C -0.4814(4) 0.0015(4) 0.1053(3) 0.0240(12) Uani 1 1 d . . .
C21A C -0.0684(5) 0.0466(4) -0.3538(3) 0.0303(13) Uani 1 1 d . . .
C22 C -0.4911(4) -0.0962(4) 0.0565(3) 0.0247(12) Uani 1 1 d . . .
H22B H -0.5619 -0.1623 0.0422 0.030 Uiso 1 1 calc R . .
C22A C -0.0179(4) 0.1383(4) -0.2877(3) 0.0304(13) Uani 1 1 d . . .
H22A H 0.0133 0.2098 -0.2907 0.037 Uiso 1 1 calc R . .
C23 C -0.3972(4) -0.0964(4) 0.0293(3) 0.0257(12) Uani 1 1 d . . .
H23B H -0.4039 -0.1628 -0.0042 0.031 Uiso 1 1 calc R . .
C23A C -0.0139(4) 0.1239(4) -0.2176(3) 0.0288(12) Uani 1 1 d . . .
H23A H 0.0211 0.1864 -0.1718 0.035 Uiso 1 1 calc R . .
C24 C -0.5248(4) 0.3383(4) 0.3891(3) 0.0222(11) Uani 1 1 d . . .
C24A C 0.3132(4) 0.3748(4) -0.4771(3) 0.0235(12) Uani 1 1 d . . .
C25A C -0.0474(4) 0.0080(4) -0.1344(3) 0.0228(11) Uani 1 1 d . . .
C25 C -0.1875(4) -0.0006(4) 0.0260(3) 0.0221(11) Uani 1 1 d . . .

loop_
_atom_site_aniso_label
_atom_site_aniso_U_11
_atom_site_aniso_U_22
_atom_site_aniso_U_33
_atom_site_aniso_U_23
_atom_site_aniso_U_13
_atom_site_aniso_U_12
Cu1 0.0181(3) 0.0197(3) 0.0188(3) 0.0064(3) 0.0078(3) 0.0068(3)
O1 0.032(2) 0.033(2) 0.021(2) 0.0067(17) 0.0020(17) 0.0176(18)
N1 0.022(2) 0.022(2) 0.020(2) 0.0058(19) 0.0091(19) 0.0053(19)
C1 0.021(3) 0.026(3) 0.013(3) 0.000(2) 0.002(2) 0.008(2)
O1SA 0.042(3) 0.042(2) 0.049(3) 0.021(2) 0.019(2) 0.017(2)
N1SA 0.035(3) 0.049(3) 0.066(4) 0.038(3) 0.023(3) 0.023(3)
C1SA 0.074(5) 0.127(7) 0.093(6) 0.086(6) 0.060(5) 0.069(5)
O1SB 0.048(3) 0.040(2) 0.038(2) 0.010(2) 0.021(2) 0.017(2)
N1SB 0.037(3) 0.040(3) 0.029(3) 0.014(2) 0.014(2) 0.019(2)
C1SB 0.066(5) 0.054(4) 0.058(5) 0.021(4) 0.039(4) 0.016(4)
O1S 0.108(4) 0.050(3) 0.150(5) 0.047(3) 0.088(4) 0.047(3)
N1S 0.142(7) 0.045(4) 0.237(9) 0.073(5) 0.165(7) 0.055(4)
C1S 0.082(6) 0.042(4) 0.142(8) 0.031(5) 0.065(6) 0.029(4)
O1A 0.025(2) 0.037(2) 0.026(2) 0.0155(17) 0.0075(17) 0.0093(18)
Cu2 0.0238(4) 0.0249(4) 0.0180(4) 0.0082(3) 0.0066(3) 0.0111(3)
N2 0.024(2) 0.027(2) 0.020(2) 0.007(2) 0.012(2) 0.007(2)
C2 0.021(3) 0.022(3) 0.017(3) 0.005(2) -0.003(2) 0.007(2)
C2SA 0.040(4) 0.037(4) 0.114(6) 0.036(4) 0.039(4) 0.017(3)
C2SB 0.054(4) 0.039(4) 0.032(3) 0.015(3) 0.014(3) 0.023(3)
C2S 0.48(3) 0.169(12) 0.81(4) 0.32(2) 0.60(3) 0.241(16)
O2A 0.025(2) 0.036(2) 0.035(2) 0.0227(18) 0.0140(17) 0.0130(17)
O2 0.039(2) 0.032(2) 0.021(2) 0.0079(17) 0.0076(17) 0.0202(18)
O3 0.020(2) 0.026(2) 0.034(2) 0.0091(17) 0.0137(17) 0.0096(17)
O3A 0.029(2) 0.025(2) 0.022(2) 0.0077(17) 0.0061(16) 0.0088(17)
C3 0.024(3) 0.019(3) 0.018(3) 0.005(2) 0.003(2) 0.004(2)
C3SA 0.032(4) 0.046(4) 0.036(4) 0.022(3) 0.010(3) 0.017(3)
C3SB 0.039(4) 0.050(4) 0.037(4) 0.021(3) 0.015(3) 0.026(3)
C3S 0.059(5) 0.045(4) 0.081(5) 0.025(4) 0.047(4) 0.020(4)
N3 0.034(3) 0.035(3) 0.015(2) 0.005(2) 0.005(2) 0.023(2)
O4 0.0217(19) 0.0246(19) 0.0224(19) 0.0031(16) 0.0094(16) 0.0105(16)
O4A 0.027(2) 0.026(2) 0.0186(19) 0.0084(16) 0.0069(15) 0.0074(16)
C4 0.027(3) 0.020(3) 0.015(3) 0.006(2) 0.004(2) 0.011(2)
N4 0.043(3) 0.071(3) 0.018(3) 0.012(2) 0.012(2) 0.042(3)
O5 0.0194(19) 0.033(2) 0.026(2) -0.0029(17) 0.0117(17) 0.0072(17)
O5A 0.028(2) 0.048(2) 0.025(2) 0.0202(19) 0.0037(17) 0.0015(19)
C5 0.033(3) 0.016(3) 0.020(3) 0.003(2) -0.001(2) 0.012(2)
C6 0.040(4) 0.048(4) 0.024(3) 0.003(3) 0.001(3) 0.032(3)
C7 0.032(3) 0.022(3) 0.022(3) 0.005(2) 0.002(2) 0.012(2)
C8 0.035(3) 0.022(3) 0.025(3) 0.005(2) 0.011(3) 0.006(3)
C9 0.046(4) 0.028(3) 0.027(3) 0.013(3) 0.016(3) 0.007(3)
C10 0.031(3) 0.046(3) 0.025(3) 0.016(3) 0.011(3) 0.021(3)
C11 0.072(5) 0.118(6) 0.041(4) 0.017(4) 0.011(4) 0.080(5)
C12 0.021(3) 0.024(3) 0.017(3) 0.008(2) 0.010(2) 0.010(2)
C12A 0.024(3) 0.027(3) 0.017(3) 0.005(2) 0.007(2) 0.009(2)
C13 0.017(3) 0.032(3) 0.022(3) 0.011(2) 0.009(2) 0.009(2)
C13A 0.029(3) 0.044(3) 0.026(3) 0.020(3) 0.005(3) 0.013(3)
C14 0.021(3) 0.029(3) 0.028(3) 0.007(3) 0.012(3) 0.010(2)
C14A 0.033(4) 0.053(4) 0.035(3) 0.031(3) 0.008(3) 0.017(3)
C15 0.015(3) 0.027(3) 0.023(3) 0.006(2) 0.013(2) 0.003(2)
C15A 0.027(3) 0.037(3) 0.020(3) 0.012(3) 0.010(2) 0.004(3)
C16 0.022(3) 0.037(3) 0.026(3) 0.012(3) 0.008(2) 0.011(3)
C16A 0.023(3) 0.052(4) 0.043(4) 0.030(3) 0.015(3) 0.016(3)
C17 0.022(3) 0.034(3) 0.020(3) 0.007(2) 0.006(2) 0.013(2)
C17A 0.040(4) 0.042(3) 0.034(3) 0.020(3) 0.012(3) 0.021(3)
C18 0.027(3) 0.029(3) 0.018(3) 0.011(2) 0.008(2) 0.013(3)
C18A 0.025(3) 0.027(3) 0.025(3) 0.010(2) 0.010(2) 0.012(2)
C19 0.020(3) 0.022(3) 0.018(3) 0.008(2) 0.008(2) 0.006(2)
C19A 0.026(3) 0.033(3) 0.029(3) 0.016(3) 0.010(3) 0.010(3)
C20 0.023(3) 0.026(3) 0.025(3) 0.009(2) 0.007(2) 0.012(2)
C20A 0.032(3) 0.031(3) 0.019(3) 0.006(2) 0.011(2) 0.006(3)
C21 0.022(3) 0.032(3) 0.018(3) 0.006(2) 0.010(2) 0.012(3)
C21A 0.028(3) 0.040(3) 0.022(3) 0.015(3) 0.008(3) 0.012(3)
C22 0.016(3) 0.028(3) 0.020(3) 0.002(2) 0.005(2) 0.003(2)
C22A 0.031(3) 0.032(3) 0.032(3) 0.018(3) 0.012(3) 0.013(3)
C23 0.024(3) 0.023(3) 0.025(3) 0.001(2) 0.006(2) 0.010(2)
C23A 0.031(3) 0.028(3) 0.025(3) 0.004(2) 0.009(3) 0.014(3)
C24 0.020(3) 0.026(3) 0.017(3) 0.009(2) 0.008(2) 0.004(2)
C24A 0.026(3) 0.023(3) 0.016(3) -0.003(2) 0.009(2) 0.011(2)
C25A 0.015(3) 0.029(3) 0.028(3) 0.011(3) 0.011(2) 0.010(2)
C25 0.015(3) 0.031(3) 0.017(3) 0.012(2) 0.004(2) 0.005(3)

loop_
_atom_type_symbol
_atom_type_description
_atom_type_scat_dispersion_real
_atom_type_scat_dispersion_imag
_atom_type_scat_source
C C 0.0033 0.0016 'International Tables Vol C Tables 4.2.6.8 and 6.1.1.4'
H H 0.0000 0.0000 'International Tables Vol C Tables 4.2.6.8 and 6.1.1.4'
N N 0.0061 0.0033 'International Tables Vol C Tables 4.2.6.8 and 6.1.1.4'
O O 0.0106 0.0060 'International Tables Vol C Tables 4.2.6.8 and 6.1.1.4'
Cu Cu 0.3201 1.2651 'International Tables Vol C Tables 4.2.6.8 and 6.1.1.4'

loop_
_geom_angle_atom_site_label_1
_geom_angle_atom_site_label_2
_geom_angle_atom_site_label_3
_geom_angle
_geom_angle_site_symmetry_1
_geom_angle_site_symmetry_3
O3 Cu1 O4 167.05(13) . 2
O3 Cu1 O3A 90.55(13) . .
O4 Cu1 O3A 88.08(13) 2 .
O3 Cu1 O4A 87.81(13) . 2
O4 Cu1 O4A 90.69(13) 2 2
O3A Cu1 O4A 167.25(13) . 2
O3 Cu1 N1 98.77(14) . .
O4 Cu1 N1 94.17(14) 2 .
O3A Cu1 N1 94.27(14) . .
O4A Cu1 N1 98.47(14) 2 .
O3 Cu1 Cu1 82.30(10) . 2
O4 Cu1 Cu1 84.77(9) 2 2
O3A Cu1 Cu1 80.81(10) . 2
O4A Cu1 Cu1 86.44(9) 2 2
N1 Cu1 Cu1 174.99(11) . 2
C24 O1 Cu2 121.7(3) . .
C1 N1 N2 105.5(4) . .
C1 N1 Cu1 132.4(3) . .
N2 N1 Cu1 121.7(3) . .
N1 C1 C2 110.0(4) . .
N1 C1 C8 119.8(4) . .
C2 C1 C8 130.2(4) . .
C3SA N1SA C2SA 121.0(5) . .
C3SA N1SA C1SA 121.3(6) . .
C2SA N1SA C1SA 117.4(5) . .
N1SA C1SA H1SG 109.5 . .
N1SA C1SA H1SH 109.5 . .
H1SG C1SA H1SH 109.5 . .
N1SA C1SA H1SI 109.5 . .
H1SG C1SA H1SI 109.5 . .
H1SH C1SA H1SI 109.5 . .
C3SB N1SB C1SB 122.7(5) . .
C3SB N1SB C2SB 119.8(5) . .
C1SB N1SB C2SB 117.0(4) . .
N1SB C1SB H1SD 109.5 . .
N1SB C1SB H1SE 109.5 . .
H1SD C1SB H1SE 109.5 . .
N1SB C1SB H1SF 109.5 . .
H1SD C1SB H1SF 109.5 . .
H1SE C1SB H1SF 109.5 . .
C3S N1S C1S 122.2(6) . .
C3S N1S C2S 121.7(7) . .
C1S N1S C2S 116.0(6) . .
C3SC N1SC C1SC 120.5(12) . .
C3SC N1SC C2SC 116.4(11) . .
C1SC N1SC C2SC 122.4(12) . .
N1SC C1SC H1SL 109.5 . .
N1SC C1SC H1SK 109.5 . .
H1SL C1SC H1SK 109.5 . .
N1SC C1SC H1SJ 109.5 . .
H1SL C1SC H1SJ 109.5 . .
H1SK C1SC H1SJ 109.5 . .
C3SE N1SE C1SE 131.5(17) . .
C3SE N1SE C2SE 115.4(15) . .
C1SE N1SE C2SE 113.1(16) . .
N1SE C1SE H1SP 109.5 . .
N1SE C1SE H1SQ 109.5 . .
H1SP C1SE H1SQ 109.5 . .
N1SE C1SE H1SR 109.5 . .
H1SP C1SE H1SR 109.5 . .
H1SQ C1SE H1SR 109.5 . .
C3SF N1SF C1SF 121.3(9) . .
C3SF N1SF C2SF 118.8(9) . .
C1SF N1SF C2SF 119.5(9) . .
C3SD N1SD C2SD 121.7(10) . .
C3SD N1SD C1SD 121.2(10) . .
C2SD N1SD C1SD 116.7(10) . .
C24A O1A Cu2 129.6(3) . 1_654
O1 Cu2 O2A 88.98(14) . 2_565
O1 Cu2 O2 166.81(13) . 2_466
O2A Cu2 O2 88.23(14) 2_565 2_466
O1 Cu2 O1A 88.96(14) . 1_456
O2A Cu2 O1A 167.27(14) 2_565 1_456
O2 Cu2 O1A 90.94(14) 2_466 1_456
O1 Cu2 N3 97.19(14) . 2_566
O2A Cu2 N3 99.87(15) 2_565 2_566
O2 Cu2 N3 95.99(14) 2_466 2_566
O1A Cu2 N3 92.85(15) 1_456 2_566
O1 Cu2 Cu2 85.80(10) . 2_466
O2A Cu2 Cu2 89.12(10) 2_565 2_466
O2 Cu2 Cu2 81.26(10) 2_466 2_466
O1A Cu2 Cu2 78.21(10) 1_456 2_466
N3 Cu2 Cu2 170.55(12) 2_566 2_466
C3 N2 N1 111.9(4) . .
C3 N2 H2A 124.0 . .
N1 N2 H2A 124.0 . .
C3 C2 C1 105.9(4) . .
C3 C2 C7 127.8(4) . .
C1 C2 C7 126.2(4) . .
N1SA C2SA H2SD 109.5 . .
N1SA C2SA H2SE 109.5 . .
H2SD C2SA H2SE 109.5 . .
N1SA C2SA H2SF 109.5 . .
H2SD C2SA H2SF 109.5 . .
H2SE C2SA H2SF 109.5 . .
N1SB C2SB H2SG 109.5 . .
N1SB C2SB H2SH 109.5 . .
H2SG C2SB H2SH 109.5 . .
N1SB C2SB H2SI 109.5 . .
H2SG C2SB H2SI 109.5 . .
H2SH C2SB H2SI 109.5 . .
N1SC C2SC H2SL 109.5 . .
N1SC C2SC H2SK 109.5 . .
H2SL C2SC H2SK 109.5 . .
N1SC C2SC H2SJ 109.5 . .
H2SL C2SC H2SJ 109.5 . .
H2SK C2SC H2SJ 109.5 . .
N1SE C2SE H2SP 109.5 . .
N1SE C2SE H2SQ 109.5 . .
H2SP C2SE H2SQ 109.5 . .
N1SE C2SE H2SR 109.5 . .
H2SP C2SE H2SR 109.5 . .
H2SQ C2SE H2SR 109.5 . .
C24A O2A Cu2 117.1(3) . 2_565
C24 O2 Cu2 126.2(3) . 2_466
C25 O3 Cu1 125.0(3) . .
C25A O3A Cu1 126.8(3) . .
N2 C3 C2 106.6(4) . .
N2 C3 C9 121.4(4) . .
C2 C3 C9 132.0(4) . .
O1SA C3SA N1SA 126.9(6) . .
O1SA C3SA H3SA 116.6 . .
N1SA C3SA H3SA 116.6 . .
O1SB C3SB N1SB 123.8(5) . .
O1SB C3SB H3SB 118.1 . .
N1SB C3SB H3SB 118.1 . .
O1S C3S N1S 125.5(6) . .
O1S C3S H3S 117.2 . .
N1S C3S H3S 117.2 . .
O1SC C3SC N1SC 127.5(13) . .
O1SC C3SC H3SC 116.3 . .
N1SC C3SC H3SC 116.3 . .
O1SE C3SE N1SE 156.6(16) . .
O1SE C3SE H3SE 101.7 . .
N1SE C3SE H3SE 101.7 . .
O1SF C3SF N1SF 115.9(14) . .
O1SF C3SF H3SF 122.1 . .
N1SF C3SF H3SF 122.1 . .
O1SD C3SD N1SD 127.4(12) . .
O1SD C3SD H3SD 116.3 . .
N1SD C3SD H3SD 116.3 . .
C4 N3 N4 104.6(4) . .
C4 N3 Cu2 130.2(3) . 2_566
N4 N3 Cu2 124.7(3) . 2_566
C25 O4 Cu1 121.7(3) . 2
C25A O4A Cu1 120.0(3) . 2
N3 C4 C5 111.1(4) . .
N3 C4 C10 121.5(4) . .
C5 C4 C10 127.5(4) . .
C6 N4 N3 112.3(4) . .
C6 N4 H4A 123.8 . .
N3 N4 H4A 123.8 . .
C21 O5 C15 118.0(4) . .
C15A O5A C21A 116.9(4) . .
C6 C5 C4 105.4(4) . .
C6 C5 C7 127.9(4) . .
C4 C5 C7 126.5(4) . .
N4 C6 C5 106.7(4) . .
N4 C6 C11 121.6(5) . .
C5 C6 C11 131.7(5) . .
C5 C7 C2 113.3(4) . .
C5 C7 H7A 108.9 . .
C2 C7 H7A 108.9 . .
C5 C7 H7B 108.9 . .
C2 C7 H7B 108.9 . .
H7A C7 H7B 107.7 . .
C1 C8 H8A 109.5 . .
C1 C8 H8B 109.5 . .
H8A C8 H8B 109.5 . .
C1 C8 H8C 109.5 . .
H8A C8 H8C 109.5 . .
H8B C8 H8C 109.5 . .
C3 C9 H9A 109.5 . .
C3 C9 H9B 109.5 . .
H9A C9 H9B 109.5 . .
C3 C9 H9C 109.5 . .
H9A C9 H9C 109.5 . .
H9B C9 H9C 109.5 . .
C4 C10 H10A 109.5 . .
C4 C10 H10B 109.5 . .
H10A C10 H10B 109.5 . .
C4 C10 H10C 109.5 . .
H10A C10 H10C 109.5 . .
H10B C10 H10C 109.5 . .
C6 C11 H11A 109.5 . .
C6 C11 H11B 109.5 . .
H11A C11 H11B 109.5 . .
C6 C11 H11C 109.5 . .
H11A C11 H11C 109.5 . .
H11B C11 H11C 109.5 . .
C17 C12 C13 119.7(4) . .
C17 C12 C24 120.5(4) . .
C13 C12 C24 119.8(4) . .
C17A C12A C13A 118.3(5) . .
C17A C12A C24A 121.0(4) . .
C13A C12A C24A 120.6(5) . .
C12 C13 C14 120.4(5) . .
C12 C13 H13B 119.8 . .
C14 C13 H13B 119.8 . .
C14A C13A C12A 121.3(5) . .
C14A C13A H14A 119.3 . .
C12A C13A H14A 119.3 . .
C15 C14 C13 119.3(5) . .
C15 C14 H14B 120.3 . .
C13 C14 H14B 120.3 . .
C13A C14A C15A 119.1(5) . .
C13A C14A H14C 120.4 . .
C15A C14A H14C 120.4 . .
C14 C15 O5 121.1(4) . .
C14 C15 C16 121.0(5) . .
O5 C15 C16 117.8(4) . .
C16A C15A C14A 121.1(5) . .
C16A C15A O5A 117.6(5) . .
C14A C15A O5A 121.2(5) . .
C17 C16 C15 119.0(5) . .
C17 C16 H16B 120.5 . .
C15 C16 H16B 120.5 . .
C15A C16A C17A 119.5(5) . .
C15A C16A H16A 120.3 . .
C17A C16A H16A 120.3 . .
C16 C17 C12 120.6(5) . .
C16 C17 H17B 119.7 . .
C12 C17 H17B 119.7 . .
C12A C17A C16A 120.6(5) . .
C12A C17A H17A 119.7 . .
C16A C17A H17A 119.7 . .
C19 C18 C23 118.3(4) . .
C19 C18 C25 120.8(4) . .
C23 C18 C25 120.8(4) . .
C23A C18A C19A 118.8(5) . .
C23A C18A C25A 119.8(4) . .
C19A C18A C25A 121.4(4) . .
C20 C19 C18 121.3(4) . .
C20 C19 H19B 119.3 . .
C18 C19 H19B 119.3 . .
C20A C19A C18A 120.3(5) . .
C20A C19A H19A 119.8 . .
C18A C19A H19A 119.8 . .
C19 C20 C21 119.6(5) . .
C19 C20 H20B 120.2 . .
C21 C20 H20B 120.2 . .
C21A C20A C19A 119.1(5) . .
C21A C20A H20A 120.4 . .
C19A C20A H20A 120.4 . .
O5 C21 C20 123.6(4) . .
O5 C21 C22 116.0(4) . .
C20 C21 C22 120.4(4) . .
C20A C21A C22A 121.6(5) . .
C20A C21A O5A 117.6(5) . .
C22A C21A O5A 120.7(4) . .
C23 C22 C21 119.6(4) . .
C23 C22 H22B 120.2 . .
C21 C22 H22B 120.2 . .
C23A C22A C21A 118.6(5) . .
C23A C22A H22A 120.7 . .
C21A C22A H22A 120.7 . .
C22 C23 C18 120.7(4) . .
C22 C23 H23B 119.7 . .
C18 C23 H23B 119.7 . .
C22A C23A C18A 121.6(5) . .
C22A C23A H23A 119.2 . .
C18A C23A H23A 119.2 . .
O1 C24 O2 125.0(4) . .
O1 C24 C12 118.4(4) . .
O2 C24 C12 116.6(4) . .
O2A C24A O1A 125.9(5) . .
O2A C24A C12A 118.4(4) . .
O1A C24A C12A 115.7(4) . .
O4A C25A O3A 125.7(4) . .
O4A C25A C18A 118.0(4) . .
O3A C25A C18A 116.3(4) . .
O3 C25 O4 125.7(4) . .
O3 C25 C18 117.0(4) . .
O4 C25 C18 117.3(4) . .

loop_
_geom_bond_atom_site_label_1
_geom_bond_atom_site_label_2
_geom_bond_distance
_geom_bond_site_symmetry_2
Cu1 O3 1.969(3) .
Cu1 O4 1.970(3) 2
Cu1 O3A 1.972(3) .
Cu1 O4A 1.977(3) 2
Cu1 N1 2.157(4) .
Cu1 Cu1 2.6932(11) 2
O1 C24 1.256(5) .
O1 Cu2 1.960(3) .
N1 C1 1.337(6) .
N1 N2 1.358(5) .
C1 C2 1.402(6) .
C1 C8 1.498(6) .
O1SA C3SA 1.236(6) .
N1SA C3SA 1.305(7) .
N1SA C2SA 1.442(8) .
N1SA C1SA 1.460(7) .
C1SA H1SG 0.9800 .
C1SA H1SH 0.9800 .
C1SA H1SI 0.9800 .
O1SB C3SB 1.237(6) .
N1SB C3SB 1.343(7) .
N1SB C1SB 1.444(7) .
N1SB C2SB 1.461(6) .
C1SB H1SD 0.9800 .
C1SB H1SE 0.9800 .
C1SB H1SF 0.9800 .
O1S C3S 1.234(7) .
N1S C3S 1.310(8) .
N1S C1S 1.436(8) .
N1S C2S 1.437(10) .
C1S H1SC 0.9800 .
C1S H1SB 0.9800 .
C1S H1SA 0.9800 .
O1SC C3SC 1.209(13) .
N1SC C3SC 1.345(16) .
N1SC C1SC 1.390(19) .
N1SC C2SC 1.425(16) .
C1SC H1SL 0.9800 .
C1SC H1SK 0.9800 .
C1SC H1SJ 0.9800 .
O1SE C3SE 1.253(16) .
N1SE C3SE 1.29(2) .
N1SE C1SE 1.45(2) .
N1SE C2SE 1.53(2) .
C1SE H1SP 0.9800 .
C1SE H1SQ 0.9800 .
C1SE H1SR 0.9800 .
O1SF C3SF 1.056(14) .
N1SF C3SF 1.328(14) .
N1SF C1SF 1.418(11) .
N1SF C2SF 1.490(14) .
C1SF H1SU 0.9800 .
C1SF H1ST 0.9800 .
C1SF H1SS 0.9800 .
O1SD C3SD 1.131(12) .
N1SD C3SD 1.366(15) .
N1SD C2SD 1.455(15) .
N1SD C1SD 1.457(14) .
C1SD H1SO 0.9800 .
C1SD H1SN 0.9800 .
C1SD H1SM 0.9800 .
O1A C24A 1.263(6) .
O1A Cu2 1.981(3) 1_654
Cu2 O2A 1.971(3) 2_565
Cu2 O2 1.971(3) 2_466
Cu2 O1A 1.981(3) 1_456
Cu2 N3 2.142(4) 2_566
Cu2 Cu2 2.6821(11) 2_466
N2 C3 1.344(6) .
N2 H2A 0.8800 .
C2 C3 1.375(6) .
C2 C7 1.517(6) .
C2SA H2SD 0.9800 .
C2SA H2SE 0.9800 .
C2SA H2SF 0.9800 .
C2SB H2SG 0.9800 .
C2SB H2SH 0.9800 .
C2SB H2SI 0.9800 .
C2S H2SC 0.9800 .
C2S H2SB 0.9800 .
C2S H2SA 0.9800 .
C2SC H2SL 0.9800 .
C2SC H2SK 0.9800 .
C2SC H2SJ 0.9800 .
C2SE H2SP 0.9800 .
C2SE H2SQ 0.9800 .
C2SE H2SR 0.9800 .
C2SF H2SU 0.9800 .
C2SF H2ST 0.9800 .
C2SF H2SS 0.9800 .
C2SD H2SO 0.9800 .
C2SD H2SN 0.9800 .
C2SD H2SM 0.9800 .
O2A C24A 1.260(6) .
O2A Cu2 1.971(3) 2_565
O2 C24 1.271(5) .
O2 Cu2 1.971(3) 2_466
O3 C25 1.260(5) .
O3A C25A 1.271(5) .
C3 C9 1.502(6) .
C3SA H3SA 0.9500 .
C3SB H3SB 0.9500 .
C3S H3S 0.9500 .
C3SC H3SC 0.9500 .
C3SE H3SE 0.9500 .
C3SF H3SF 0.9500 .
C3SD H3SD 0.9500 .
N3 C4 1.331(6) .
N3 N4 1.357(5) .
N3 Cu2 2.142(4) 2_566
O4 C25 1.269(5) .
O4 Cu1 1.970(3) 2
O4A C25A 1.264(5) .
O4A Cu1 1.977(3) 2
C4 C5 1.407(6) .
C4 C10 1.492(6) .
N4 C6 1.350(6) .
N4 H4A 0.8800 .
O5 C21 1.374(5) .
O5 C15 1.394(5) .
O5A C15A 1.399(6) .
O5A C21A 1.401(6) .
C5 C6 1.365(7) .
C5 C7 1.500(6) .
C6 C11 1.493(7) .
C7 H7A 0.9900 .
C7 H7B 0.9900 .
C8 H8A 0.9800 .
C8 H8B 0.9800 .
C8 H8C 0.9800 .
C9 H9A 0.9800 .
C9 H9B 0.9800 .
C9 H9C 0.9800 .
C10 H10A 0.9800 .
C10 H10B 0.9800 .
C10 H10C 0.9800 .
C11 H11A 0.9800 .
C11 H11B 0.9800 .
C11 H11C 0.9800 .
C12 C17 1.385(6) .
C12 C13 1.387(6) .
C12 C24 1.495(6) .
C12A C17A 1.385(7) .
C12A C13A 1.390(7) .
C12A C24A 1.503(7) .
C13 C14 1.388(6) .
C13 H13B 0.9500 .
C13A C14A 1.374(7) .
C13A H14A 0.9500 .
C14 C15 1.376(7) .
C14 H14B 0.9500 .
C14A C15A 1.374(7) .
C14A H14C 0.9500 .
C15 C16 1.396(7) .
C15A C16A 1.369(7) .
C16 C17 1.381(7) .
C16 H16B 0.9500 .
C16A C17A 1.386(7) .
C16A H16A 0.9500 .
C17 H17B 0.9500 .
C17A H17A 0.9500 .
C18 C19 1.396(6) .
C18 C23 1.403(6) .
C18 C25 1.489(6) .
C18A C23A 1.389(6) .
C18A C19A 1.394(7) .
C18A C25A 1.495(7) .
C19 C20 1.375(6) .
C19 H19B 0.9500 .
C19A C20A 1.387(6) .
C19A H19A 0.9500 .
C20 C21 1.384(6) .
C20 H20B 0.9500 .
C20A C21A 1.381(7) .
C20A H20A 0.9500 .
C21 C22 1.395(6) .
C21A C22A 1.381(7) .
C22 C23 1.380(6) .
C22 H22B 0.9500 .
C22A C23A 1.374(7) .
C22A H22A 0.9500 .
C23 H23B 0.9500 .
C23A H23A 0.9500 .
